data_7203789
loop_
_publ_author_name
'Thirumurugan, A.'
'Rao, C. N. R.'

_publ_section_title
;
 1,2-, 1,3- and 1,4-Benzenedicarboxylates of Cd and Zn of different
 dimensionalities: Process of formation of the three-dimensional
 structure
;
_journal_issue 35-36
_journal_name_full 'Journal of Materials Chemistry'
_journal_page_first 3852
_journal_paper_doi 10.1039/b504666a
_journal_volume 15
_journal_year 2005
_chemical_formula_sum 'C18 H14 Cd N2 O5'
_chemical_formula_weight 450.71
_chemical_name_systematic
;
?
;
_space_group_IT_number 33
_symmetry_cell_setting orthorhombic
_symmetry_space_group_name_Hall 'P 2c -2n'
_symmetry_space_group_name_H-M 'P n a 21'
_atom_sites_solution_hydrogens geom
_atom_sites_solution_primary direct
_atom_sites_solution_secondary difmap
_audit_creation_method SHELXL-97
_cell_angle_alpha 90.00
_cell_angle_beta 90.00
_cell_angle_gamma 90.00
_cell_formula_units_Z 4
_cell_length_a 10.4092(2)
_cell_length_b 19.7245(5)
_cell_length_c 8.4632(2)
_cell_measurement_temperature 293(2)
_cell_volume 1737.63(7)
_computing_structure_refinement 'SHELXL-97 (Sheldrick, 1997)'
_diffrn_ambient_temperature 293(2)
_diffrn_measured_fraction_theta_full 1.000
_diffrn_measured_fraction_theta_max 1.000
_diffrn_radiation_monochromator graphite
_diffrn_radiation_source 'fine-focus sealed tube'
_diffrn_radiation_type MoK\a
_diffrn_radiation_wavelength 0.71073
_diffrn_reflns_av_R_equivalents 0.0242
_diffrn_reflns_av_sigmaI/netI 0.0257
_diffrn_reflns_limit_h_max 11
_diffrn_reflns_limit_h_min -11
_diffrn_reflns_limit_k_max 21
_diffrn_reflns_limit_k_min -17
_diffrn_reflns_limit_l_max 9
_diffrn_reflns_limit_l_min -9
_diffrn_reflns_number 6895
_diffrn_reflns_theta_full 23.17
_diffrn_reflns_theta_max 23.17
_diffrn_reflns_theta_min 2.06
_exptl_absorpt_coefficient_mu 1.289
_exptl_absorpt_correction_T_max 1.000000
_exptl_absorpt_correction_T_min 0.717804
_exptl_absorpt_correction_type empirical
_exptl_absorpt_process_details SADABS
_exptl_crystal_colour Colourless
_exptl_crystal_density_diffrn 1.723
_exptl_crystal_density_method 'not measured'
_exptl_crystal_description Plate
_exptl_crystal_F_000 896
_exptl_crystal_size_max 0.48
_exptl_crystal_size_mid 0.42
_exptl_crystal_size_min 0.14
_refine_diff_density_max 0.214
_refine_diff_density_min -0.281
_refine_diff_density_rms 0.050
_refine_ls_abs_structure_details 'Flack H D (1983), Acta Cryst. A39, 876-881'
_refine_ls_abs_structure_Flack 0.00
_refine_ls_extinction_coef 0.0319(7)
_refine_ls_extinction_expression Fc^*^=kFc[1+0.001xFc^2^\l^3^/sin(2\q)]^-1/4^
_refine_ls_extinction_method SHELXL
_refine_ls_goodness_of_fit_ref 1.083
_refine_ls_hydrogen_treatment mixed
_refine_ls_matrix_type full
_refine_ls_number_parameters 244
_refine_ls_number_reflns 2406
_refine_ls_number_restraints 1
_refine_ls_restrained_S_all 1.083
_refine_ls_R_factor_all 0.0169
_refine_ls_R_factor_gt 0.0160
_refine_ls_shift/su_max 0.002
_refine_ls_shift/su_mean 0.000
_refine_ls_structure_factor_coef Fsqd
_refine_ls_weighting_details 'calc w=1/[\s^2^(Fo^2^)+(0.0171P)^2^+0.0000P] where P=(Fo^2^+2Fc^2^)/3'
_refine_ls_weighting_scheme calc
_refine_ls_wR_factor_gt 0.0369
_refine_ls_wR_factor_ref 0.0372
_reflns_number_gt 2318
_reflns_number_total 2406
_reflns_threshold_expression >2sigma(I)
_cod_data_source_file b504666a.txt
_cod_data_source_block sadcompoundIb
_cod_depositor_comments
;
The following automatic conversions were performed:
'_symmetry_cell_setting' value 'Orthorhombic' changed to 'orthorhombic'
according to '/home/saulius/struct/CIF-dictionaries/cif_core.dic'
dictionary named 'cif_core.dic' version 2.4.1 from 2010-06-29.

Automatic conversion script
Id: cif_fix_enum 1527 2010-12-29 10:47:43Z saulius 
;
_cod_original_sg_symbol_H-M Pna21
_cod_database_code 7203789

loop_
_symmetry_equiv_pos_as_xyz
'x, y, z'
'-x, -y, z+1/2'
'-x+1/2, y+1/2, z+1/2'
'x+1/2, -y+1/2, z'

loop_
_atom_site_label
_atom_site_type_symbol
_atom_site_fract_x
_atom_site_fract_y
_atom_site_fract_z
_atom_site_U_iso_or_equiv
_atom_site_adp_type
_atom_site_occupancy
_atom_site_symmetry_multiplicity
_atom_site_calc_flag
_atom_site_refinement_flags
_atom_site_disorder_assembly
_atom_site_disorder_group
Cd1 Cd 0.633351(13) 0.060591(7) 0.40097(5) 0.03249(9) Uani 1 1 d . . .
O3 O 0.5050(2) -0.11059(11) 0.0608(2) 0.0456(6) Uani 1 1 d . . .
O5 O 0.5464(2) 0.12059(13) 0.1920(3) 0.0469(6) Uani 1 1 d . . .
O4 O 0.63027(17) -0.16675(11) -0.1094(5) 0.0647(6) Uani 1 1 d . . .
N1 N 0.7685(2) 0.04882(12) 0.6255(3) 0.0411(6) Uani 1 1 d . . .
O2 O 0.5642(2) -0.05573(9) 0.4402(2) 0.0432(6) Uani 1 1 d . . .
O1 O 0.70296(19) -0.03131(10) 0.2511(2) 0.0450(5) Uani 1 1 d . . .
N2 N 0.8271(2) 0.11693(11) 0.3592(2) 0.0377(7) Uani 1 1 d . . .
C11 C 0.6419(3) -0.07365(15) 0.3333(4) 0.0333(7) Uani 1 1 d . . .
C6 C 0.9183(3) 0.11404(13) 0.4710(3) 0.0369(6) Uani 1 1 d . . .
C17 C 0.6678(2) -0.18061(13) 0.1651(3) 0.0333(6) Uani 1 1 d . . .
C18 C 0.5957(3) -0.15049(14) 0.0262(3) 0.0362(6) Uani 1 1 d . . .
C9 C 0.9648(3) 0.18357(19) 0.1951(5) 0.0673(10) Uani 1 1 d . . .
H9 H 0.9777 0.2072 0.1014 0.081 Uiso 1 1 calc R . .
C12 C 0.6768(2) -0.14770(14) 0.3106(3) 0.0330(6) Uani 1 1 d . . .
C13 C 0.7368(3) -0.18004(15) 0.4377(3) 0.0452(8) Uani 1 1 d . . .
H13 H 0.7405 -0.1590 0.5359 0.054 Uiso 1 1 calc R . .
C15 C 0.7868(3) -0.27586(15) 0.2723(4) 0.0527(8) Uani 1 1 d . . .
H15 H 0.8257 -0.3178 0.2579 0.063 Uiso 1 1 calc R . .
C1 C 0.7314(3) 0.01824(18) 0.7592(4) 0.0556(8) Uani 1 1 d . . .
H1 H 0.6510 -0.0023 0.7622 0.067 Uiso 1 1 calc R . .
C16 C 0.7236(3) -0.24460(14) 0.1483(4) 0.0456(7) Uani 1 1 d . . .
H16 H 0.7181 -0.2667 0.0515 0.055 Uiso 1 1 calc R . .
C7 C 1.0366(3) 0.14547(17) 0.4469(4) 0.0562(10) Uani 1 1 d . . .
H7 H 1.1004 0.1429 0.5236 0.067 Uiso 1 1 calc R . .
C5 C 0.8854(3) 0.07863(15) 0.6203(4) 0.0394(7) Uani 1 1 d . . .
C10 C 0.8503(3) 0.15042(18) 0.2237(4) 0.0555(9) Uani 1 1 d . . .
H10 H 0.7868 0.1513 0.1464 0.067 Uiso 1 1 calc R . .
C14 C 0.7915(3) -0.24442(14) 0.4166(5) 0.0532(8) Uani 1 1 d . . .
H14 H 0.8314 -0.2659 0.5013 0.064 Uiso 1 1 calc R . .
C8 C 1.0585(3) 0.1808(2) 0.3070(5) 0.0686(11) Uani 1 1 d . . .
H8 H 1.1367 0.2025 0.2903 0.082 Uiso 1 1 calc R . .
C2 C 0.8071(4) 0.01586(16) 0.8919(6) 0.0674(8) Uani 1 1 d . . .
H2 H 0.7779 -0.0049 0.9839 0.081 Uiso 1 1 calc R . .
C4 C 0.9669(3) 0.07650(18) 0.7495(5) 0.0570(9) Uani 1 1 d . . .
H4 H 1.0479 0.0963 0.7444 0.068 Uiso 1 1 calc R . .
C3 C 0.9265(4) 0.04473(18) 0.8857(7) 0.0709(11) Uani 1 1 d . . .
H3 H 0.9803 0.0429 0.9733 0.085 Uiso 1 1 calc R . .
H52 H 0.524(3) 0.1017(19) 0.107(5) 0.067(12) Uiso 1 1 d . . .
H51 H 0.490(4) 0.1359(17) 0.241(4) 0.046(12) Uiso 1 1 d . . .

loop_
_atom_site_aniso_label
_atom_site_aniso_U_11
_atom_site_aniso_U_22
_atom_site_aniso_U_33
_atom_site_aniso_U_23
_atom_site_aniso_U_13
_atom_site_aniso_U_12
Cd1 0.03025(12) 0.03449(12) 0.03272(12) -0.00273(14) -0.00034(14) -0.00230(6)
O3 0.0423(13) 0.0577(14) 0.0367(13) -0.0016(11) -0.0040(9) 0.0169(11)
O5 0.0456(14) 0.0585(15) 0.0367(14) -0.0031(11) -0.0062(12) 0.0038(11)
O4 0.0685(13) 0.0897(14) 0.0359(14) -0.010(2) -0.0040(13) 0.0334(10)
N1 0.0391(15) 0.0487(15) 0.0354(13) 0.0011(11) 0.0003(11) 0.0010(11)
O2 0.0475(12) 0.0444(11) 0.0377(18) -0.0036(8) 0.0106(10) 0.0011(8)
O1 0.0598(13) 0.0330(11) 0.0423(11) -0.0006(9) 0.0158(11) -0.0020(10)
N2 0.0334(12) 0.0415(12) 0.038(2) -0.0005(10) 0.0037(10) -0.0045(9)
C11 0.0345(16) 0.0373(16) 0.0279(14) -0.0007(12) -0.0045(13) -0.0020(12)
C6 0.0260(14) 0.0384(15) 0.0462(16) -0.0084(12) 0.0004(13) 0.0023(12)
C17 0.0274(14) 0.0333(14) 0.0390(16) 0.0018(12) -0.0011(12) -0.0041(12)
C18 0.0330(14) 0.0389(15) 0.0367(16) -0.0011(13) -0.0003(13) -0.0022(13)
C9 0.056(2) 0.080(2) 0.066(2) 0.012(2) 0.0144(19) -0.0160(19)
C12 0.0291(14) 0.0339(16) 0.0361(16) 0.0045(13) 0.0012(13) -0.0049(12)
C13 0.0505(16) 0.0462(16) 0.039(2) 0.0040(14) -0.0097(13) -0.0062(13)
C15 0.0514(19) 0.0318(17) 0.075(2) 0.0027(16) -0.0107(17) 0.0043(14)
C1 0.058(2) 0.064(2) 0.0449(19) 0.0073(17) 0.0022(16) -0.0036(16)
C16 0.0453(18) 0.0357(17) 0.0557(19) -0.0090(14) -0.0033(15) -0.0025(13)
C7 0.0322(16) 0.068(2) 0.068(3) -0.0055(17) -0.0057(15) -0.0081(14)
C5 0.0339(17) 0.0389(15) 0.0454(18) -0.0078(14) -0.0055(13) 0.0081(12)
C10 0.050(2) 0.070(2) 0.046(2) 0.0064(17) -0.0014(15) -0.0115(16)
C14 0.0521(16) 0.0404(15) 0.067(2) 0.014(2) -0.021(2) 0.0006(12)
C8 0.040(2) 0.082(3) 0.084(3) 0.006(2) 0.0115(19) -0.0220(18)
C2 0.096(2) 0.0684(19) 0.0382(17) 0.009(3) 0.006(3) 0.0126(17)
C4 0.049(2) 0.069(2) 0.053(2) -0.0041(18) -0.0152(18) 0.0034(16)
C3 0.088(3) 0.074(2) 0.051(3) -0.011(3) -0.026(3) 0.0138(18)

loop_
_atom_type_symbol
_atom_type_description
_atom_type_scat_dispersion_real
_atom_type_scat_dispersion_imag
_atom_type_scat_source
C C 0.0033 0.0016 'International Tables Vol C Tables 4.2.6.8 and 6.1.1.4'
H H 0.0000 0.0000 'International Tables Vol C Tables 4.2.6.8 and 6.1.1.4'
N N 0.0061 0.0033 'International Tables Vol C Tables 4.2.6.8 and 6.1.1.4'
O O 0.0106 0.0060 'International Tables Vol C Tables 4.2.6.8 and 6.1.1.4'
Cd Cd -0.8075 1.2024 'International Tables Vol C Tables 4.2.6.8 and 6.1.1.4'

loop_
_geom_angle_atom_site_label_1
_geom_angle_atom_site_label_2
_geom_angle_atom_site_label_3
_geom_angle
_geom_angle_site_symmetry_1
_geom_angle_site_symmetry_3
_geom_angle_publ_flag
O3 Cd1 O5 89.14(10) 2_655 . ?
O3 Cd1 O1 152.20(7) 2_655 . ?
O5 Cd1 O1 95.93(9) . . ?
O3 Cd1 N2 116.38(8) 2_655 . ?
O5 Cd1 N2 88.76(8) . . ?
O1 Cd1 N2 91.11(7) . . ?
O3 Cd1 N1 86.55(8) 2_655 . ?
O5 Cd1 N1 153.31(8) . . ?
O1 Cd1 N1 100.10(8) . . ?
N2 Cd1 N1 69.83(8) . . ?
O3 Cd1 O2 98.34(7) 2_655 . ?
O5 Cd1 O2 118.17(8) . . ?
O1 Cd1 O2 55.31(6) . . ?
N2 Cd1 O2 136.76(8) . . ?
N1 Cd1 O2 88.52(8) . . ?
O3 Cd1 C11 125.97(9) 2_655 . ?
O5 Cd1 C11 110.56(9) . . ?
O1 Cd1 C11 27.63(8) . . ?
N2 Cd1 C11 113.91(8) . . ?
N1 Cd1 C11 93.09(9) . . ?
O2 Cd1 C11 27.80(7) . . ?
C18 O3 Cd1 128.56(19) . 2_654 ?
C1 N1 C5 118.9(3) . . ?
C1 N1 Cd1 123.3(2) . . ?
C5 N1 Cd1 117.7(2) . . ?
C11 O2 Cd1 88.66(16) . . ?
C11 O1 Cd1 93.34(18) . . ?
C6 N2 C10 119.7(2) . . ?
C6 N2 Cd1 119.02(17) . . ?
C10 N2 Cd1 121.3(2) . . ?
O1 C11 O2 122.2(3) . . ?
O1 C11 C12 116.6(3) . . ?
O2 C11 C12 120.8(3) . . ?
O1 C11 Cd1 59.03(15) . . ?
O2 C11 Cd1 63.54(15) . . ?
C12 C11 Cd1 167.17(19) . . ?
N2 C6 C7 120.2(3) . . ?
N2 C6 C5 117.2(2) . . ?
C7 C6 C5 122.6(3) . . ?
C12 C17 C16 118.9(3) . . ?
C12 C17 C18 122.4(2) . . ?
C16 C17 C18 118.8(2) . . ?
O4 C18 O3 126.2(3) . . ?
O4 C18 C17 118.1(3) . . ?
O3 C18 C17 115.7(2) . . ?
C8 C9 C10 118.6(4) . . ?
C17 C12 C13 119.8(2) . . ?
C17 C12 C11 122.9(3) . . ?
C13 C12 C11 116.7(3) . . ?
C12 C13 C14 119.8(3) . . ?
C14 C15 C16 119.5(3) . . ?
N1 C1 C2 122.8(3) . . ?
C15 C16 C17 121.5(3) . . ?
C8 C7 C6 119.5(3) . . ?
N1 C5 C4 120.9(3) . . ?
N1 C5 C6 116.1(3) . . ?
C4 C5 C6 123.0(3) . . ?
N2 C10 C9 122.5(3) . . ?
C15 C14 C13 120.5(3) . . ?
C9 C8 C7 119.6(3) . . ?
C3 C2 C1 118.4(4) . . ?
C3 C4 C5 119.2(3) . . ?
C2 C3 C4 119.9(4) . . ?

loop_
_geom_bond_atom_site_label_1
_geom_bond_atom_site_label_2
_geom_bond_distance
_geom_bond_site_symmetry_2
_geom_bond_publ_flag
Cd1 O3 2.208(2) 2_655 ?
Cd1 O5 2.313(2) . ?
Cd1 O1 2.3282(19) . ?
Cd1 N2 2.329(2) . ?
Cd1 N1 2.376(2) . ?
Cd1 O2 2.4274(18) . ?
Cd1 C11 2.711(3) . ?
O3 C18 1.264(4) . ?
O3 Cd1 2.208(2) 2_654 ?
O4 C18 1.245(5) . ?
N1 C1 1.339(4) . ?
N1 C5 1.351(4) . ?
O2 C11 1.264(3) . ?
O1 C11 1.259(3) . ?
N2 C6 1.342(3) . ?
N2 C10 1.345(4) . ?
C11 C12 1.517(4) . ?
C6 C7 1.394(4) . ?
C6 C5 1.484(4) . ?
C17 C12 1.395(4) . ?
C17 C16 1.396(4) . ?
C17 C18 1.516(4) . ?
C9 C8 1.360(5) . ?
C9 C10 1.382(5) . ?
C12 C13 1.398(4) . ?
C13 C14 1.403(4) . ?
C15 C14 1.371(5) . ?
C15 C16 1.384(4) . ?
C1 C2 1.373(5) . ?
C7 C8 1.393(5) . ?
C5 C4 1.385(5) . ?
C2 C3 1.368(5) . ?
C4 C3 1.378(7) . ?
